data_1514642
loop_
_publ_author_name
'Li, Zhanyong'
'Chifotides, Helen T.'
'Dunbar, Kim R.'

_publ_section_title
;
 Unprecedented partial paddlewheel dirhodium methyl isocyanide compounds
 with unusual structural and electronic properties: a comprehensive
 experimental and theoretical study
;
_journal_issue 12
_journal_name_full 'Chemical Science'
_journal_page_first 4470
_journal_paper_doi 10.1039/c3sc51641e
_journal_volume 4
_journal_year 2013
_chemical_formula_sum 'C48 H46 B2 F8 N6 P2 Rh2'
_chemical_formula_weight 1148.29
_chemical_name_systematic
;
?
;
_space_group_IT_number 14
_symmetry_space_group_name_Hall '-P 2ybc'
_symmetry_space_group_name_H-M 'P 1 21/c 1'
_atom_sites_solution_hydrogens geom
_atom_sites_solution_primary direct
_atom_sites_solution_secondary difmap
_audit_creation_method SHELXL-97
_cell_angle_alpha 90.00
_cell_angle_beta 119.43(3)
_cell_angle_gamma 90.00
_cell_formula_units_Z 8
_cell_length_a 22.272(4)
_cell_length_b 22.161(4)
_cell_length_c 22.409(4)
_cell_measurement_temperature 110(2)
_cell_volume 9633(4)
_computing_structure_refinement 'SHELXL-97 (Sheldrick, 2008)'
_computing_structure_solution 'SHELXS-97 (Sheldrick, 2008)'
_diffrn_ambient_temperature 110(2)
_diffrn_measured_fraction_theta_full 0.995
_diffrn_measured_fraction_theta_max 0.995
_diffrn_radiation_monochromator graphite
_diffrn_radiation_source 'fine-focus sealed tube'
_diffrn_radiation_type MoK\a
_diffrn_radiation_wavelength 0.71073
_diffrn_reflns_av_R_equivalents 0.0443
_diffrn_reflns_av_sigmaI/netI 0.0366
_diffrn_reflns_limit_h_max 28
_diffrn_reflns_limit_h_min -28
_diffrn_reflns_limit_k_max 28
_diffrn_reflns_limit_k_min -28
_diffrn_reflns_limit_l_max 28
_diffrn_reflns_limit_l_min -28
_diffrn_reflns_number 107654
_diffrn_reflns_theta_full 27.32
_diffrn_reflns_theta_max 27.32
_diffrn_reflns_theta_min 1.39
_exptl_absorpt_coefficient_mu 0.824
_exptl_absorpt_correction_T_max 0.9148
_exptl_absorpt_correction_T_min 0.8794
_exptl_absorpt_correction_type multi-scan
_exptl_absorpt_process_details 'SADABS, v2.03, (Bruker, 2003)'
_exptl_crystal_colour yellow
_exptl_crystal_density_diffrn 1.584
_exptl_crystal_density_method 'not measured'
_exptl_crystal_description block
_exptl_crystal_F_000 4624
_exptl_crystal_size_max 0.16
_exptl_crystal_size_mid 0.12
_exptl_crystal_size_min 0.11
_refine_diff_density_max 0.625
_refine_diff_density_min -0.780
_refine_diff_density_rms 0.112
_refine_ls_extinction_method none
_refine_ls_goodness_of_fit_ref 1.060
_refine_ls_hydrogen_treatment mixed
_refine_ls_matrix_type full
_refine_ls_number_parameters 1256
_refine_ls_number_reflns 21603
_refine_ls_number_restraints 0
_refine_ls_restrained_S_all 1.060
_refine_ls_R_factor_all 0.0459
_refine_ls_R_factor_gt 0.0328
_refine_ls_shift/su_max 0.006
_refine_ls_shift/su_mean 0.000
_refine_ls_structure_factor_coef Fsqd
_refine_ls_weighting_details 'calc w=1/[\s^2^(Fo^2^)+(0.0533P)^2^+0.0000P] where P=(Fo^2^+2Fc^2^)/3'
_refine_ls_weighting_scheme calc
_refine_ls_wR_factor_gt 0.0899
_refine_ls_wR_factor_ref 0.0977
_reflns_number_gt 16962
_reflns_number_total 21603
_reflns_threshold_expression >2sigma(I)
_cod_data_source_file c3sc51641e.txt
_cod_data_source_block e:\yong032\1
_cod_original_cell_volume 9633(3)
_cod_original_sg_symbol_H-M P2(1)/c
_cod_database_code 1514642

loop_
_symmetry_equiv_pos_as_xyz
'x, y, z'
'-x, y+1/2, -z+1/2'
'-x, -y, -z'
'x, -y-1/2, z-1/2'

loop_
_atom_site_label
_atom_site_type_symbol
_atom_site_fract_x
_atom_site_fract_y
_atom_site_fract_z
_atom_site_U_iso_or_equiv
_atom_site_adp_type
_atom_site_occupancy
_atom_site_symmetry_multiplicity
_atom_site_calc_flag
_atom_site_refinement_flags
_atom_site_disorder_assembly
_atom_site_disorder_group
Rh1 Rh 0.189430(10) 0.374415(9) 0.265239(10) 0.01476(5) Uani 1 1 d . . .
Rh2 Rh 0.296895(10) 0.368280(9) 0.236671(10) 0.01565(6) Uani 1 1 d . . .
P2 P 0.22186(3) 0.42286(3) 0.14110(3) 0.01742(14) Uani 1 1 d . . .
P1 P 0.26200(3) 0.44096(3) 0.34750(3) 0.01866(15) Uani 1 1 d . . .
Rh3 Rh 0.300335(10) 0.591123(9) 0.815492(10) 0.01398(5) Uani 1 1 d . . .
Rh4 Rh 0.197885(10) 0.591155(9) 0.679580(10) 0.01382(5) Uani 1 1 d . . .
P4 P 0.27364(3) 0.65296(3) 0.66590(3) 0.01463(13) Uani 1 1 d . . .
P3 P 0.22502(3) 0.65290(3) 0.82973(3) 0.01456(13) Uani 1 1 d . . .
C50 C 0.10387(13) 0.70281(12) 0.63171(13) 0.0178(5) Uani 1 1 d . . .
H50 H 0.0916 0.6878 0.5874 0.021 Uiso 1 1 calc R . .
C49 C 0.15346(13) 0.67110(11) 0.68975(13) 0.0151(5) Uani 1 1 d . . .
C84 C 0.33102(13) 0.61624(11) 0.63931(13) 0.0170(5) Uani 1 1 d . . .
C69 C 0.42780(14) 0.75323(12) 0.85865(14) 0.0222(6) Uani 1 1 d . . .
H69 H 0.4611 0.7728 0.8992 0.027 Uiso 1 1 calc R . .
C72 C 0.33100(12) 0.69508(11) 0.74156(13) 0.0157(5) Uani 1 1 d . . .
C71 C 0.36464(13) 0.74698(11) 0.73691(13) 0.0184(5) Uani 1 1 d . . .
H71 H 0.3545 0.7618 0.6931 0.022 Uiso 1 1 calc R . .
C57 C 0.05947(14) 0.60522(13) 0.85499(14) 0.0235(6) Uani 1 1 d . . .
H57 H 0.0127 0.6171 0.8368 0.028 Uiso 1 1 calc R . .
C70 C 0.41228(13) 0.77670(12) 0.79520(14) 0.0198(6) Uani 1 1 d . . .
H70 H 0.4340 0.8125 0.7920 0.024 Uiso 1 1 calc R . .
C54 C 0.16729(12) 0.69482(11) 0.75371(13) 0.0154(5) Uani 1 1 d . . .
C60 C 0.19507(14) 0.57036(12) 0.90692(14) 0.0211(6) Uani 1 1 d . . .
H60 H 0.2414 0.5576 0.9245 0.025 Uiso 1 1 calc R . .
C56 C 0.10033(13) 0.63317(12) 0.83199(13) 0.0201(6) Uani 1 1 d . . .
H56 H 0.0813 0.6642 0.7985 0.024 Uiso 1 1 calc R . .
C79 C 0.40051(14) 0.63153(12) 0.66845(14) 0.0206(6) Uani 1 1 d . . .
H79 H 0.4192 0.6614 0.7033 0.025 Uiso 1 1 calc R . .
C52 C 0.08766(13) 0.77772(12) 0.70005(14) 0.0206(6) Uani 1 1 d . . .
H52 H 0.0664 0.8138 0.7033 0.025 Uiso 1 1 calc R . .
C73 C 0.22900(13) 0.70944(12) 0.59905(13) 0.0186(5) Uani 1 1 d . . .
C82 C 0.34744(15) 0.54480(13) 0.56654(14) 0.0271(6) Uani 1 1 d . . .
H82 H 0.3289 0.5154 0.5312 0.032 Uiso 1 1 calc R . .
C55 C 0.16888(13) 0.61612(11) 0.85757(13) 0.0166(5) Uani 1 1 d . . .
C67 C 0.34536(12) 0.67109(11) 0.80583(13) 0.0153(5) Uani 1 1 d . . .
C58 C 0.08621(15) 0.56048(13) 0.90395(14) 0.0259(6) Uani 1 1 d . . .
H58 H 0.0580 0.5415 0.9194 0.031 Uiso 1 1 calc R . .
C81 C 0.41659(15) 0.56015(13) 0.59661(15) 0.0257(6) Uani 1 1 d . . .
H81 H 0.4457 0.5410 0.5825 0.031 Uiso 1 1 calc R . .
C51 C 0.07255(13) 0.75496(12) 0.63700(14) 0.0209(6) Uani 1 1 d . . .
H51 H 0.0402 0.7753 0.5966 0.025 Uiso 1 1 calc R . .
C53 C 0.13429(13) 0.74719(12) 0.75862(13) 0.0185(5) Uani 1 1 d . . .
H53 H 0.1440 0.7617 0.8024 0.022 Uiso 1 1 calc R . .
C75 C 0.17811(14) 0.80831(13) 0.56397(16) 0.0284(7) Uani 1 1 d . . .
H75 H 0.1697 0.8475 0.5755 0.034 Uiso 1 1 calc R . .
C68 C 0.39560(13) 0.70193(12) 0.86357(13) 0.0195(6) Uani 1 1 d . . .
H68 H 0.4079 0.6868 0.9078 0.023 Uiso 1 1 calc R . .
C80 C 0.44267(14) 0.60377(13) 0.64743(14) 0.0235(6) Uani 1 1 d . . .
H80 H 0.4899 0.6147 0.6681 0.028 Uiso 1 1 calc R . .
C78 C 0.20208(14) 0.69473(13) 0.52983(14) 0.0234(6) Uani 1 1 d . . .
H78 H 0.2101 0.6557 0.5176 0.028 Uiso 1 1 calc R . .
C77 C 0.16395(15) 0.73620(14) 0.47909(15) 0.0289(7) Uani 1 1 d . . .
H77 H 0.1455 0.7255 0.4323 0.035 Uiso 1 1 calc R . .
C74 C 0.21625(13) 0.76698(12) 0.61588(14) 0.0227(6) Uani 1 1 d . . .
H74 H 0.2335 0.7779 0.6625 0.027 Uiso 1 1 calc R . .
C76 C 0.15261(15) 0.79310(14) 0.49637(16) 0.0308(7) Uani 1 1 d . . .
H76 H 0.1271 0.8218 0.4615 0.037 Uiso 1 1 calc R . .
F5 F 0.35488(9) 0.36794(8) 0.02205(9) 0.0367(4) Uani 1 1 d . . .
F7 F 0.45465(9) 0.42235(8) 0.06729(9) 0.0369(4) Uani 1 1 d . . .
F6 F 0.37750(9) 0.42819(9) -0.04677(9) 0.0405(5) Uani 1 1 d . . .
F8 F 0.43945(9) 0.34229(8) -0.00235(9) 0.0356(4) Uani 1 1 d . . .
B2 B 0.40695(18) 0.38999(16) 0.01041(17) 0.0277(7) Uani 1 1 d . . .
F13 F 0.02478(10) 0.36250(8) 0.76862(9) 0.0380(4) Uani 1 1 d . . .
F14 F 0.04978(10) 0.35394(9) 0.68230(10) 0.0433(5) Uani 1 1 d . . .
F15 F 0.09809(11) 0.29038(9) 0.77220(10) 0.0500(5) Uani 1 1 d . . .
F16 F -0.01533(11) 0.28272(10) 0.69554(11) 0.0590(6) Uani 1 1 d . . .
B4 B 0.03924(18) 0.32155(15) 0.72979(17) 0.0257(7) Uani 1 1 d . . .
F9 F 0.07491(10) 0.34179(9) 0.50466(10) 0.0445(5) Uani 1 1 d . . .
F12 F 0.16307(10) 0.36779(9) 0.48717(11) 0.0482(5) Uani 1 1 d . . .
F10 F 0.06467(10) 0.42377(8) 0.44064(9) 0.0434(5) Uani 1 1 d . . .
F11 F 0.13628(10) 0.42578(10) 0.55464(10) 0.0534(6) Uani 1 1 d . . .
B3 B 0.10996(19) 0.38984(16) 0.49722(18) 0.0305(8) Uani 1 1 d . . .
F4 F 0.49055(12) 0.73740(11) 0.19286(11) 0.0670(7) Uani 1 1 d . A .
F2 F 0.53946(15) 0.66034(14) 0.16604(13) 0.0977(10) Uani 1 1 d . A .
B1 B 0.5263(3) 0.6844(2) 0.2145(2) 0.0460(11) Uani 1 1 d . . .
N8 N 0.41294(11) 0.52756(10) 0.79156(11) 0.0203(5) Uani 1 1 d . . .
N9 N 0.08548(11) 0.52894(10) 0.70477(11) 0.0193(5) Uani 1 1 d . . .
N12 N 0.07953(11) 0.57611(10) 0.52550(11) 0.0209(5) Uani 1 1 d . . .
C87 C 0.24240(13) 0.51402(12) 0.67281(13) 0.0185(5) Uani 1 1 d . . .
N10 N 0.26797(11) 0.47193(10) 0.66586(11) 0.0211(5) Uani 1 1 d . . .
C95 C 0.37117(14) 0.58400(12) 0.91660(14) 0.0195(6) Uani 1 1 d . . .
N7 N 0.23125(12) 0.47034(10) 0.82632(12) 0.0258(5) Uani 1 1 d . . .
C89 C 0.12980(13) 0.54976(11) 0.69971(13) 0.0177(5) Uani 1 1 d . . .
C85 C 0.36887(13) 0.54938(11) 0.79620(12) 0.0173(5) Uani 1 1 d . . .
C93 C 0.12464(13) 0.58391(11) 0.57889(13) 0.0184(5) Uani 1 1 d . . .
N11 N 0.41369(12) 0.57602(10) 0.97155(12) 0.0224(5) Uani 1 1 d . . .
C91 C 0.25620(13) 0.51364(12) 0.82088(13) 0.0197(6) Uani 1 1 d . . .
C61 C 0.27010(13) 0.70886(11) 0.89771(13) 0.0166(5) Uani 1 1 d . . .
N5 N 0.08149(11) 0.35371(10) 0.31581(11) 0.0210(5) Uani 1 1 d . . .
N2 N 0.40921(11) 0.30894(10) 0.37345(11) 0.0228(5) Uani 1 1 d . . .
N3 N 0.08544(11) 0.30113(10) 0.13430(11) 0.0219(5) Uani 1 1 d . . .
C45 C 0.11931(13) 0.36838(12) 0.29757(13) 0.0183(5) Uani 1 1 d . . .
C37 C 0.12549(13) 0.32645(11) 0.18196(13) 0.0177(5) Uani 1 1 d . . .
N6 N 0.40367(11) 0.33950(10) 0.18567(11) 0.0226(5) Uani 1 1 d . . .
C43 C 0.36546(13) 0.33089(12) 0.32627(13) 0.0186(5) Uani 1 1 d . . .
N1 N 0.25791(12) 0.26127(10) 0.35886(12) 0.0240(5) Uani 1 1 d . . .
C19 C 0.33905(13) 0.45114(12) 0.28285(13) 0.0194(6) Uani 1 1 d . . .
C46 C 0.03564(14) 0.32568(13) 0.33549(14) 0.0250(6) Uani 1 1 d . . .
H46A H 0.0130 0.2910 0.3056 0.037 Uiso 1 1 calc R . .
H46B H 0.0007 0.3549 0.3312 0.037 Uiso 1 1 calc R . .
H46C H 0.0620 0.3120 0.3831 0.037 Uiso 1 1 calc R . .
C41 C 0.23361(13) 0.30174(12) 0.32338(13) 0.0188(5) Uani 1 1 d . . .
C7 C 0.26569(13) 0.48102(12) 0.11891(14) 0.0209(6) Uani 1 1 d . . .
C13 C 0.17816(13) 0.37883(12) 0.06153(14) 0.0202(6) Uani 1 1 d . . .
C24 C 0.32018(13) 0.48010(12) 0.32622(14) 0.0224(6) Uani 1 1 d . . .
C94 C 0.01955(14) 0.56521(15) 0.45937(14) 0.0316(7) Uani 1 1 d . . .
H94A H 0.0227 0.5249 0.4432 0.047 Uiso 1 1 calc R . .
H94B H 0.0175 0.5955 0.4266 0.047 Uiso 1 1 calc R . .
H94C H -0.0222 0.5679 0.4635 0.047 Uiso 1 1 calc R . .
C66 C 0.29690(13) 0.69204(12) 0.96602(13) 0.0213(6) Uani 1 1 d . . .
H66 H 0.2884 0.6525 0.9766 0.026 Uiso 1 1 calc R . .
C86 C 0.46885(14) 0.50059(14) 0.78632(15) 0.0283(7) Uani 1 1 d . . .
H86A H 0.5128 0.5155 0.8236 0.042 Uiso 1 1 calc R . .
H86B H 0.4651 0.5113 0.7422 0.042 Uiso 1 1 calc R . .
H86C H 0.4668 0.4566 0.7896 0.042 Uiso 1 1 calc R . .
C47 C 0.36614(13) 0.35451(12) 0.20354(13) 0.0202(6) Uani 1 1 d . . .
C20 C 0.39031(13) 0.47952(12) 0.27371(14) 0.0235(6) Uani 1 1 d . . .
H20 H 0.4069 0.4598 0.2470 0.028 Uiso 1 1 calc R . .
C83 C 0.30513(14) 0.57225(12) 0.58787(14) 0.0227(6) Uani 1 1 d . . .
H83 H 0.2580 0.5610 0.5672 0.027 Uiso 1 1 calc R . .
N4 N 0.23517(11) 0.23679(10) 0.19223(12) 0.0233(5) Uani 1 1 d . . .
C1 C 0.14333(13) 0.44835(11) 0.20196(13) 0.0173(5) Uani 1 1 d . . .
C62 C 0.28256(14) 0.76685(12) 0.88327(14) 0.0227(6) Uani 1 1 d . . .
H62 H 0.2653 0.7790 0.8370 0.027 Uiso 1 1 calc R . .
C88 C 0.30310(16) 0.42339(13) 0.65338(17) 0.0314(7) Uani 1 1 d . . .
H88A H 0.2704 0.4013 0.6122 0.047 Uiso 1 1 calc R . .
H88B H 0.3227 0.3960 0.6928 0.047 Uiso 1 1 calc R . .
H88C H 0.3402 0.4398 0.6466 0.047 Uiso 1 1 calc R . .
C31 C 0.19333(13) 0.49095(13) 0.41276(14) 0.0226(6) Uani 1 1 d . . .
H31 H 0.2048 0.4545 0.4384 0.027 Uiso 1 1 calc R . .
C8 C 0.29449(14) 0.46715(13) 0.07801(14) 0.0248(6) Uani 1 1 d . . .
H8 H 0.2884 0.4280 0.0586 0.030 Uiso 1 1 calc R . .
C36 C 0.21619(13) 0.50029(12) 0.36602(13) 0.0206(6) Uani 1 1 d . . .
C64 C 0.34649(14) 0.79002(13) 1.00362(15) 0.0284(7) Uani 1 1 d . . .
H64 H 0.3718 0.8180 1.0395 0.034 Uiso 1 1 calc R . .
C25 C 0.31812(14) 0.40871(13) 0.43233(14) 0.0259(7) Uani 1 1 d . . .
C17 C 0.08761(16) 0.36552(14) -0.05509(15) 0.0338(7) Uani 1 1 d . . .
H17 H 0.0451 0.3785 -0.0925 0.041 Uiso 1 1 calc R . .
C39 C 0.25616(13) 0.28518(13) 0.20352(13) 0.0210(6) Uani 1 1 d . . .
C6 C 0.15646(13) 0.46485(12) 0.14884(13) 0.0196(6) Uani 1 1 d . . .
C90 C 0.02903(14) 0.50413(13) 0.71121(15) 0.0252(6) Uani 1 1 d . . .
H90A H 0.0344 0.5151 0.7560 0.038 Uiso 1 1 calc R . .
H90B H 0.0290 0.4601 0.7073 0.038 Uiso 1 1 calc R . .
H90C H -0.0146 0.5204 0.6748 0.038 Uiso 1 1 calc R . .
C2 C 0.09308(13) 0.48289(12) 0.20769(14) 0.0197(6) Uani 1 1 d . . .
H2 H 0.0816 0.4726 0.2420 0.024 Uiso 1 1 calc R . .
C38 C 0.03635(16) 0.26799(14) 0.07531(15) 0.0351(8) Uani 1 1 d . . .
H38A H 0.0603 0.2472 0.0544 0.053 Uiso 1 1 calc R . .
H38B H 0.0022 0.2959 0.0420 0.053 Uiso 1 1 calc R . .
H38C H 0.0131 0.2382 0.0893 0.053 Uiso 1 1 calc R . .
C35 C 0.19782(14) 0.55401(12) 0.32829(15) 0.0263(6) Uani 1 1 d . . .
H35 H 0.2126 0.5613 0.2957 0.032 Uiso 1 1 calc R . .
C63 C 0.32016(15) 0.80710(13) 0.93599(15) 0.0288(7) Uani 1 1 d . . .
H63 H 0.3279 0.8469 0.9255 0.035 Uiso 1 1 calc R . .
C18 C 0.11499(14) 0.39606(13) 0.00658(14) 0.0262(6) Uani 1 1 d . . .
H18 H 0.0905 0.4290 0.0115 0.031 Uiso 1 1 calc R . .
C16 C 0.12112(15) 0.31652(14) -0.06295(15) 0.0303(7) Uani 1 1 d . . .
H16 H 0.1023 0.2962 -0.1057 0.036 Uiso 1 1 calc R . .
C3 C 0.05991(14) 0.53156(13) 0.16452(14) 0.0247(6) Uani 1 1 d . . .
H3 H 0.0272 0.5544 0.1706 0.030 Uiso 1 1 calc R . .
C12 C 0.27517(14) 0.53875(13) 0.14765(15) 0.0259(6) Uani 1 1 d . . .
H12 H 0.2558 0.5487 0.1759 0.031 Uiso 1 1 calc R . .
C5 C 0.12193(14) 0.51346(12) 0.10482(14) 0.0236(6) Uani 1 1 d . . .
H5 H 0.1316 0.5234 0.0692 0.028 Uiso 1 1 calc R . .
C48 C 0.45099(15) 0.31565(14) 0.16594(15) 0.0306(7) Uani 1 1 d . . .
H48A H 0.4790 0.2841 0.1983 0.046 Uiso 1 1 calc R . .
H48B H 0.4811 0.3480 0.1662 0.046 Uiso 1 1 calc R . .
H48C H 0.4253 0.2985 0.1198 0.046 Uiso 1 1 calc R . .
C4 C 0.07417(14) 0.54676(12) 0.11304(14) 0.0249(6) Uani 1 1 d . . .
H4 H 0.0513 0.5798 0.0836 0.030 Uiso 1 1 calc R . .
C14 C 0.21076(15) 0.32853(13) 0.05313(14) 0.0279(7) Uani 1 1 d . . .
H14 H 0.2534 0.3155 0.0903 0.034 Uiso 1 1 calc R . .
C59 C 0.15454(15) 0.54336(13) 0.93055(14) 0.0264(6) Uani 1 1 d . . .
H59 H 0.1736 0.5131 0.9650 0.032 Uiso 1 1 calc R . .
C96 C 0.47055(14) 0.56636(16) 1.03932(14) 0.0338(8) Uani 1 1 d . . .
H96A H 0.5137 0.5657 1.0377 0.051 Uiso 1 1 calc R . .
H96B H 0.4646 0.5277 1.0570 0.051 Uiso 1 1 calc R . .
H96C H 0.4722 0.5991 1.0695 0.051 Uiso 1 1 calc R . .
C65 C 0.33564(14) 0.73180(14) 1.01864(14) 0.0274(6) Uani 1 1 d . . .
H65 H 0.3547 0.7192 1.0650 0.033 Uiso 1 1 calc R . .
C30 C 0.29085(17) 0.37017(13) 0.46246(15) 0.0312(7) Uani 1 1 d . . .
H30 H 0.2435 0.3592 0.4378 0.037 Uiso 1 1 calc R . .
C9 C 0.33236(14) 0.51032(14) 0.06526(15) 0.0303(7) Uani 1 1 d . . .
H9 H 0.3519 0.5007 0.0371 0.036 Uiso 1 1 calc R . .
C34 C 0.15796(15) 0.59657(13) 0.33846(16) 0.0309(7) Uani 1 1 d . . .
H34 H 0.1457 0.6329 0.3127 0.037 Uiso 1 1 calc R . .
C11 C 0.31311(15) 0.58125(14) 0.13460(16) 0.0319(7) Uani 1 1 d . . .
H11 H 0.3196 0.6204 0.1541 0.038 Uiso 1 1 calc R . .
C10 C 0.34139(15) 0.56740(14) 0.09377(16) 0.0329(7) Uani 1 1 d . . .
H10 H 0.3671 0.5969 0.0851 0.039 Uiso 1 1 calc R . .
C33 C 0.13604(14) 0.58677(13) 0.38523(16) 0.0302(7) Uani 1 1 d . . .
H33 H 0.1087 0.6162 0.3917 0.036 Uiso 1 1 calc R . .
C32 C 0.15379(14) 0.53431(13) 0.42260(15) 0.0286(7) Uani 1 1 d . . .
H32 H 0.1390 0.5276 0.4553 0.034 Uiso 1 1 calc R . .
C15 C 0.18229(15) 0.29720(14) -0.00816(15) 0.0313(7) Uani 1 1 d . . .
H15 H 0.2048 0.2624 -0.0125 0.038 Uiso 1 1 calc R . .
C21 C 0.41763(14) 0.53523(13) 0.30231(16) 0.0309(7) Uani 1 1 d . . .
H21 H 0.4517 0.5533 0.2943 0.037 Uiso 1 1 calc R . .
C44 C 0.46686(15) 0.28077(15) 0.43092(16) 0.0372(8) Uani 1 1 d . . .
H44A H 0.4986 0.2646 0.4164 0.056 Uiso 1 1 calc R . .
H44B H 0.4503 0.2479 0.4483 0.056 Uiso 1 1 calc R . .
H44C H 0.4910 0.3107 0.4672 0.056 Uiso 1 1 calc R . .
C23 C 0.34840(15) 0.53614(13) 0.35585(16) 0.0332(7) Uani 1 1 d . . .
H23 H 0.3349 0.5549 0.3856 0.040 Uiso 1 1 calc R . .
C40 C 0.20017(16) 0.18002(13) 0.18202(18) 0.0388(8) Uani 1 1 d . . .
H40A H 0.1625 0.1845 0.1924 0.058 Uiso 1 1 calc R . .
H40B H 0.2328 0.1496 0.2124 0.058 Uiso 1 1 calc R . .
H40C H 0.1814 0.1673 0.1343 0.058 Uiso 1 1 calc R . .
C22 C 0.39559(15) 0.56426(14) 0.34212(17) 0.0346(7) Uani 1 1 d . . .
H22 H 0.4126 0.6033 0.3600 0.042 Uiso 1 1 calc R . .
C26 C 0.38797(16) 0.42249(15) 0.46896(16) 0.0390(8) Uani 1 1 d . . .
H26 H 0.4077 0.4481 0.4492 0.047 Uiso 1 1 calc R . .
C42 C 0.29424(17) 0.21544(14) 0.40854(16) 0.0395(8) Uani 1 1 d . . .
H42A H 0.3144 0.1868 0.3900 0.059 Uiso 1 1 calc R . .
H42B H 0.2622 0.1942 0.4194 0.059 Uiso 1 1 calc R . .
H42C H 0.3310 0.2340 0.4502 0.059 Uiso 1 1 calc R . .
C29 C 0.3324(2) 0.34778(16) 0.52810(16) 0.0461(9) Uani 1 1 d . . .
H29 H 0.3131 0.3222 0.5484 0.055 Uiso 1 1 calc R . .
C27 C 0.42895(19) 0.39926(19) 0.53389(19) 0.0577(12) Uani 1 1 d . . .
H27 H 0.4767 0.4088 0.5581 0.069 Uiso 1 1 calc R . .
C92 C 0.19653(19) 0.41928(15) 0.8353(2) 0.0558(11) Uani 1 1 d . . .
H92A H 0.2239 0.4036 0.8820 0.084 Uiso 1 1 calc R . .
H92B H 0.1910 0.3877 0.8024 0.084 Uiso 1 1 calc R . .
H92C H 0.1511 0.4318 0.8277 0.084 Uiso 1 1 calc R . .
C28 C 0.4013(2) 0.36247(19) 0.56386(18) 0.0599(13) Uani 1 1 d . . .
H28 H 0.4297 0.3474 0.6089 0.072 Uiso 1 1 calc R . .
F3 F 0.5950(5) 0.7014(6) 0.2657(8) 0.104(5) Uani 0.423(18) 1 d P A 1
F1 F 0.5126(7) 0.6415(3) 0.2548(6) 0.063(4) Uani 0.423(18) 1 d P A 1
F3' F 0.5720(6) 0.6859(5) 0.2743(3) 0.088(4) Uani 0.577(18) 1 d P A 2
F1' F 0.4724(7) 0.6471(4) 0.2024(10) 0.125(5) Uani 0.577(18) 1 d P A 2

loop_
_atom_site_aniso_label
_atom_site_aniso_U_11
_atom_site_aniso_U_22
_atom_site_aniso_U_33
_atom_site_aniso_U_23
_atom_site_aniso_U_13
_atom_site_aniso_U_12
Rh1 0.01346(10) 0.01590(11) 0.01434(10) -0.00097(8) 0.00639(8) -0.00036(8)
Rh2 0.01375(10) 0.01697(11) 0.01600(11) 0.00047(8) 0.00712(9) 0.00257(8)
P2 0.0166(3) 0.0193(3) 0.0176(3) 0.0021(3) 0.0093(3) 0.0034(3)
P1 0.0155(3) 0.0206(4) 0.0192(3) -0.0054(3) 0.0080(3) -0.0012(3)
Rh3 0.01403(10) 0.01433(11) 0.01309(10) 0.00025(7) 0.00628(8) 0.00071(7)
Rh4 0.01409(10) 0.01437(11) 0.01302(10) -0.00116(7) 0.00668(8) -0.00030(7)
P4 0.0149(3) 0.0156(3) 0.0134(3) 0.0002(3) 0.0070(3) 0.0003(3)
P3 0.0153(3) 0.0150(3) 0.0136(3) -0.0001(3) 0.0073(3) -0.0001(3)
C50 0.0171(13) 0.0221(14) 0.0139(12) 0.0009(10) 0.0074(11) -0.0005(10)
C49 0.0170(13) 0.0127(12) 0.0170(13) 0.0012(10) 0.0095(11) -0.0009(10)
C84 0.0194(13) 0.0181(13) 0.0156(13) 0.0026(10) 0.0101(11) 0.0035(10)
C69 0.0180(14) 0.0252(15) 0.0215(14) -0.0079(12) 0.0082(12) -0.0043(11)
C72 0.0141(12) 0.0160(13) 0.0166(13) -0.0024(10) 0.0073(11) 0.0020(10)
C71 0.0173(13) 0.0181(13) 0.0206(14) 0.0012(11) 0.0099(11) 0.0003(10)
C57 0.0163(13) 0.0325(16) 0.0214(14) -0.0086(12) 0.0091(12) -0.0067(12)
C70 0.0159(13) 0.0180(13) 0.0267(15) -0.0033(11) 0.0114(12) -0.0034(10)
C54 0.0149(12) 0.0155(13) 0.0155(12) 0.0013(10) 0.0073(10) 0.0013(10)
C60 0.0193(14) 0.0218(14) 0.0217(14) 0.0024(11) 0.0097(12) -0.0004(11)
C56 0.0201(14) 0.0209(14) 0.0181(13) -0.0027(11) 0.0086(11) -0.0020(11)
C79 0.0205(14) 0.0225(14) 0.0184(13) 0.0020(11) 0.0093(12) 0.0007(11)
C52 0.0191(14) 0.0163(13) 0.0266(15) 0.0007(11) 0.0114(12) 0.0023(11)
C73 0.0146(13) 0.0226(14) 0.0185(13) 0.0016(11) 0.0081(11) -0.0030(10)
C82 0.0327(16) 0.0304(16) 0.0223(15) -0.0046(12) 0.0169(13) 0.0017(13)
C55 0.0186(13) 0.0182(13) 0.0141(12) -0.0046(10) 0.0088(11) -0.0038(10)
C67 0.0125(12) 0.0156(13) 0.0176(13) -0.0010(10) 0.0073(11) 0.0013(10)
C58 0.0272(15) 0.0314(16) 0.0228(15) -0.0037(12) 0.0150(13) -0.0091(13)
C81 0.0275(15) 0.0276(16) 0.0288(16) 0.0034(13) 0.0191(13) 0.0088(12)
C51 0.0178(13) 0.0220(14) 0.0213(14) 0.0056(11) 0.0084(12) 0.0046(11)
C53 0.0203(14) 0.0183(13) 0.0181(13) -0.0019(11) 0.0103(11) -0.0006(10)
C75 0.0251(15) 0.0206(15) 0.0383(18) 0.0068(13) 0.0147(14) 0.0036(12)
C68 0.0185(13) 0.0235(14) 0.0164(13) -0.0020(11) 0.0087(11) -0.0002(11)
C80 0.0179(14) 0.0325(16) 0.0207(14) 0.0069(12) 0.0100(12) 0.0066(12)
C78 0.0241(15) 0.0253(15) 0.0202(14) 0.0017(12) 0.0104(12) -0.0018(12)
C77 0.0261(15) 0.0382(18) 0.0178(14) 0.0083(13) 0.0072(12) -0.0022(13)
C74 0.0189(14) 0.0236(15) 0.0241(15) 0.0017(12) 0.0093(12) -0.0012(11)
C76 0.0232(15) 0.0309(17) 0.0315(17) 0.0165(14) 0.0081(13) 0.0040(13)
F5 0.0342(10) 0.0431(11) 0.0393(11) -0.0137(8) 0.0231(9) -0.0087(8)
F7 0.0353(10) 0.0337(10) 0.0332(10) -0.0092(8) 0.0103(9) -0.0085(8)
F6 0.0390(11) 0.0458(12) 0.0314(10) 0.0078(9) 0.0132(9) 0.0084(9)
F8 0.0318(10) 0.0331(10) 0.0424(11) -0.0086(8) 0.0186(9) 0.0004(8)
B2 0.0285(18) 0.0287(18) 0.0252(18) -0.0043(14) 0.0127(15) -0.0017(14)
F13 0.0447(11) 0.0368(11) 0.0428(11) -0.0005(8) 0.0293(10) 0.0034(9)
F14 0.0568(13) 0.0444(12) 0.0434(11) 0.0136(9) 0.0361(10) 0.0042(10)
F15 0.0541(13) 0.0463(12) 0.0436(12) 0.0132(10) 0.0194(10) 0.0232(10)
F16 0.0577(14) 0.0689(15) 0.0559(14) -0.0245(12) 0.0321(12) -0.0337(12)
B4 0.0288(18) 0.0256(18) 0.0252(17) 0.0021(14) 0.0152(15) -0.0019(14)
F9 0.0563(13) 0.0401(11) 0.0430(11) 0.0067(9) 0.0290(10) -0.0067(10)
F12 0.0451(12) 0.0507(13) 0.0599(14) 0.0052(10) 0.0343(11) 0.0096(10)
F10 0.0523(12) 0.0336(10) 0.0372(11) 0.0102(9) 0.0166(10) 0.0080(9)
F11 0.0438(12) 0.0552(13) 0.0438(12) -0.0206(10) 0.0082(10) -0.0032(10)
B3 0.036(2) 0.0296(19) 0.0255(18) 0.0004(15) 0.0148(16) 0.0013(15)
F4 0.0744(16) 0.0794(17) 0.0422(13) 0.0004(12) 0.0248(12) 0.0357(14)
F2 0.109(2) 0.132(3) 0.0650(17) -0.0185(17) 0.0527(17) 0.045(2)
B1 0.065(3) 0.039(2) 0.053(3) -0.017(2) 0.043(3) -0.004(2)
N8 0.0196(12) 0.0208(12) 0.0199(12) 0.0028(9) 0.0091(10) 0.0035(9)
N9 0.0195(12) 0.0194(12) 0.0184(11) -0.0022(9) 0.0088(10) -0.0018(9)
N12 0.0206(12) 0.0256(13) 0.0175(12) -0.0013(10) 0.0102(10) 0.0024(10)
C87 0.0173(13) 0.0201(14) 0.0175(13) -0.0025(11) 0.0081(11) -0.0035(11)
N10 0.0224(12) 0.0195(12) 0.0221(12) -0.0041(10) 0.0114(10) -0.0002(10)
C95 0.0190(14) 0.0213(14) 0.0214(14) -0.0006(11) 0.0124(12) -0.0001(11)
N7 0.0210(12) 0.0207(13) 0.0314(14) 0.0041(10) 0.0095(11) 0.0009(10)
C89 0.0165(13) 0.0178(13) 0.0144(13) -0.0016(10) 0.0042(11) 0.0012(10)
C85 0.0209(14) 0.0164(13) 0.0125(12) 0.0002(10) 0.0066(11) -0.0012(11)
C93 0.0191(14) 0.0188(14) 0.0181(14) -0.0010(11) 0.0099(12) 0.0005(11)
N11 0.0214(12) 0.0247(13) 0.0205(12) 0.0009(10) 0.0097(11) -0.0023(10)
C91 0.0187(13) 0.0197(14) 0.0178(13) 0.0007(11) 0.0068(11) 0.0050(11)
C61 0.0142(12) 0.0188(13) 0.0166(13) -0.0029(10) 0.0075(11) 0.0001(10)
N5 0.0188(12) 0.0234(12) 0.0190(12) -0.0009(10) 0.0079(10) 0.0007(9)
N2 0.0190(12) 0.0276(13) 0.0203(12) 0.0038(10) 0.0085(10) 0.0025(10)
N3 0.0192(12) 0.0233(12) 0.0203(12) -0.0024(10) 0.0075(10) 0.0011(10)
C45 0.0130(13) 0.0215(14) 0.0178(13) -0.0009(11) 0.0057(11) 0.0010(10)
C37 0.0169(13) 0.0168(13) 0.0223(14) 0.0025(11) 0.0118(12) 0.0055(10)
N6 0.0209(12) 0.0261(13) 0.0217(12) 0.0042(10) 0.0111(10) 0.0047(10)
C43 0.0179(13) 0.0195(14) 0.0203(14) 0.0000(11) 0.0110(12) -0.0004(11)
N1 0.0240(12) 0.0211(12) 0.0253(13) 0.0003(10) 0.0107(11) -0.0012(10)
C19 0.0149(13) 0.0199(14) 0.0207(14) 0.0008(11) 0.0067(11) 0.0002(10)
C46 0.0232(15) 0.0301(16) 0.0254(15) 0.0019(12) 0.0148(13) -0.0057(12)
C41 0.0161(13) 0.0197(14) 0.0193(13) -0.0022(11) 0.0077(11) -0.0036(11)
C7 0.0183(14) 0.0221(14) 0.0241(14) 0.0068(11) 0.0119(12) 0.0028(11)
C13 0.0194(14) 0.0223(14) 0.0214(14) 0.0037(11) 0.0120(12) 0.0012(11)
C24 0.0139(13) 0.0247(15) 0.0264(15) -0.0059(12) 0.0081(12) -0.0050(11)
C94 0.0216(15) 0.050(2) 0.0171(14) -0.0062(14) 0.0047(12) 0.0015(14)
C66 0.0239(14) 0.0225(14) 0.0184(13) -0.0009(11) 0.0110(12) -0.0002(11)
C86 0.0278(16) 0.0347(17) 0.0273(16) 0.0046(13) 0.0173(14) 0.0121(13)
C47 0.0175(13) 0.0211(14) 0.0203(14) 0.0036(11) 0.0079(12) 0.0025(11)
C20 0.0155(13) 0.0248(15) 0.0298(16) 0.0004(12) 0.0108(12) 0.0016(11)
C83 0.0213(14) 0.0255(15) 0.0207(14) -0.0027(12) 0.0099(12) -0.0022(11)
N4 0.0230(12) 0.0200(13) 0.0266(13) -0.0051(10) 0.0120(11) 0.0018(10)
C1 0.0171(13) 0.0120(12) 0.0202(13) -0.0024(10) 0.0072(11) -0.0003(10)
C62 0.0235(14) 0.0220(14) 0.0224(14) -0.0028(11) 0.0110(12) -0.0027(11)
C88 0.0360(18) 0.0224(15) 0.0423(19) -0.0052(13) 0.0241(16) 0.0062(13)
C31 0.0183(14) 0.0273(15) 0.0207(14) -0.0046(12) 0.0083(12) 0.0020(11)
C8 0.0242(15) 0.0282(16) 0.0232(15) 0.0039(12) 0.0125(13) 0.0035(12)
C36 0.0165(13) 0.0208(14) 0.0208(14) -0.0081(11) 0.0063(11) -0.0024(11)
C64 0.0222(15) 0.0306(16) 0.0302(16) -0.0134(13) 0.0111(13) -0.0046(12)
C25 0.0215(15) 0.0282(16) 0.0190(14) -0.0098(12) 0.0029(12) 0.0085(12)
C17 0.0298(17) 0.0337(18) 0.0221(16) -0.0002(13) 0.0007(13) 0.0031(14)
C39 0.0157(13) 0.0266(15) 0.0199(14) 0.0006(12) 0.0083(11) 0.0076(11)
C6 0.0159(13) 0.0198(14) 0.0238(14) 0.0001(11) 0.0104(12) 0.0011(10)
C90 0.0221(15) 0.0302(16) 0.0292(16) -0.0045(13) 0.0171(13) -0.0079(12)
C2 0.0173(13) 0.0200(14) 0.0246(14) -0.0010(11) 0.0125(12) -0.0002(11)
C38 0.0344(18) 0.0336(18) 0.0225(16) -0.0115(13) 0.0026(14) -0.0078(14)
C35 0.0278(15) 0.0238(15) 0.0267(15) -0.0037(12) 0.0131(13) -0.0035(12)
C63 0.0271(16) 0.0210(15) 0.0336(17) -0.0060(13) 0.0113(14) -0.0027(12)
C18 0.0224(15) 0.0249(15) 0.0258(15) 0.0019(12) 0.0077(13) 0.0053(12)
C16 0.0317(17) 0.0341(17) 0.0200(15) -0.0070(13) 0.0088(13) -0.0034(13)
C3 0.0195(14) 0.0238(15) 0.0337(16) -0.0015(12) 0.0152(13) 0.0046(11)
C12 0.0240(15) 0.0259(15) 0.0275(16) 0.0049(12) 0.0123(13) 0.0038(12)
C5 0.0243(15) 0.0253(15) 0.0236(15) 0.0042(12) 0.0136(13) 0.0040(12)
C48 0.0289(16) 0.0392(18) 0.0318(17) 0.0001(14) 0.0211(14) 0.0092(14)
C4 0.0218(14) 0.0210(15) 0.0305(16) 0.0076(12) 0.0117(13) 0.0071(11)
C14 0.0248(15) 0.0303(16) 0.0234(15) 0.0000(12) 0.0078(13) 0.0062(12)
C59 0.0297(16) 0.0276(16) 0.0228(15) 0.0032(12) 0.0135(13) -0.0030(12)
C96 0.0218(15) 0.056(2) 0.0133(14) 0.0089(14) 0.0007(12) -0.0074(14)
C65 0.0253(15) 0.0369(18) 0.0158(14) -0.0055(12) 0.0068(12) 0.0003(13)
C30 0.0388(18) 0.0291(17) 0.0206(15) -0.0031(12) 0.0107(14) 0.0139(14)
C9 0.0244(16) 0.0388(19) 0.0339(17) 0.0106(14) 0.0191(14) 0.0060(13)
C34 0.0292(17) 0.0175(15) 0.0362(18) -0.0002(13) 0.0085(14) 0.0001(12)
C11 0.0287(17) 0.0241(16) 0.0383(18) 0.0056(13) 0.0128(15) 0.0017(13)
C10 0.0270(16) 0.0301(17) 0.0409(19) 0.0171(14) 0.0162(15) 0.0031(13)
C33 0.0208(15) 0.0252(16) 0.0413(19) -0.0114(14) 0.0128(14) 0.0014(12)
C32 0.0235(15) 0.0334(17) 0.0311(16) -0.0088(13) 0.0151(13) -0.0017(13)
C15 0.0322(17) 0.0320(17) 0.0265(16) -0.0030(13) 0.0119(14) 0.0063(13)
C21 0.0181(14) 0.0279(16) 0.048(2) 0.0016(14) 0.0167(14) -0.0035(12)
C44 0.0280(17) 0.042(2) 0.0294(17) 0.0131(15) 0.0048(14) 0.0105(14)
C23 0.0239(16) 0.0296(17) 0.0443(19) -0.0155(14) 0.0153(15) -0.0075(13)
C40 0.0357(18) 0.0205(16) 0.055(2) -0.0066(14) 0.0186(17) -0.0055(13)
C22 0.0230(16) 0.0258(16) 0.050(2) -0.0078(15) 0.0136(15) -0.0055(13)
C26 0.0250(16) 0.045(2) 0.0340(18) -0.0117(15) 0.0041(14) 0.0107(14)
C42 0.045(2) 0.0265(17) 0.0375(19) 0.0112(14) 0.0135(16) 0.0091(15)
C29 0.065(3) 0.043(2) 0.0271(18) 0.0022(15) 0.0205(18) 0.0263(19)
C27 0.032(2) 0.071(3) 0.038(2) -0.018(2) -0.0074(17) 0.0203(19)
C92 0.039(2) 0.0266(18) 0.099(3) 0.016(2) 0.032(2) -0.0067(15)
C28 0.064(3) 0.066(3) 0.0194(17) -0.0051(18) -0.0032(18) 0.040(2)
F3 0.037(4) 0.049(5) 0.179(12) -0.031(6) 0.017(5) -0.008(3)
F1 0.099(8) 0.048(4) 0.078(7) 0.007(4) 0.072(6) 0.014(4)
F3' 0.108(7) 0.088(7) 0.029(3) -0.003(3) 0.002(4) 0.051(6)
F1' 0.132(8) 0.080(5) 0.207(15) -0.068(7) 0.118(10) -0.056(5)

loop_
_atom_type_symbol
_atom_type_description
_atom_type_scat_dispersion_real
_atom_type_scat_dispersion_imag
_atom_type_scat_source
C C 0.0033 0.0016 'International Tables Vol C Tables 4.2.6.8 and 6.1.1.4'
H H 0.0000 0.0000 'International Tables Vol C Tables 4.2.6.8 and 6.1.1.4'
B B 0.0013 0.0007 'International Tables Vol C Tables 4.2.6.8 and 6.1.1.4'
F F 0.0171 0.0103 'International Tables Vol C Tables 4.2.6.8 and 6.1.1.4'
N N 0.0061 0.0033 'International Tables Vol C Tables 4.2.6.8 and 6.1.1.4'
P P 0.1023 0.0942 'International Tables Vol C Tables 4.2.6.8 and 6.1.1.4'
Rh Rh -1.1178 0.9187 'International Tables Vol C Tables 4.2.6.8 and 6.1.1.4'

loop_
_geom_angle_atom_site_label_1
_geom_angle_atom_site_label_2
_geom_angle_atom_site_label_3
_geom_angle
C41 Rh1 C37 94.39(10)
C41 Rh1 C45 86.14(10)
C37 Rh1 C45 88.74(10)
C41 Rh1 C1 178.03(10)
C37 Rh1 C1 84.04(10)
C45 Rh1 C1 94.99(10)
C41 Rh1 P1 93.86(8)
C37 Rh1 P1 170.37(8)
C45 Rh1 P1 96.77(8)
C1 Rh1 P1 87.61(8)
C41 Rh1 Rh2 84.64(7)
C37 Rh1 Rh2 93.32(7)
C45 Rh1 Rh2 170.68(7)
C1 Rh1 Rh2 94.26(7)
P1 Rh1 Rh2 82.50(2)
C43 Rh2 C39 88.57(11)
C43 Rh2 C47 87.86(10)
C39 Rh2 C47 90.75(10)
C43 Rh2 C19 86.08(10)
C39 Rh2 C19 172.46(10)
C47 Rh2 C19 94.35(10)
C43 Rh2 P2 172.67(8)
C39 Rh2 P2 98.43(8)
C47 Rh2 P2 94.19(8)
C19 Rh2 P2 86.75(8)
C43 Rh2 Rh1 96.21(7)
C39 Rh2 Rh1 81.20(7)
C47 Rh2 Rh1 170.86(8)
C19 Rh2 Rh1 94.09(7)
P2 Rh2 Rh1 82.80(3)
C6 P2 C7 103.09(12)
C6 P2 C13 107.40(12)
C7 P2 C13 102.09(12)
C6 P2 Rh2 115.54(9)
C7 P2 Rh2 112.47(9)
C13 P2 Rh2 114.79(9)
C24 P1 C25 104.42(13)
C24 P1 C36 105.46(13)
C25 P1 C36 102.53(12)
C24 P1 Rh1 114.21(9)
C25 P1 Rh1 115.83(10)
C36 P1 Rh1 113.12(9)
C85 Rh3 C91 93.74(10)
C85 Rh3 C95 87.04(10)
C91 Rh3 C95 90.08(10)
C85 Rh3 C67 85.09(10)
C91 Rh3 C67 177.71(10)
C95 Rh3 C67 91.83(10)
C85 Rh3 P3 170.55(7)
C91 Rh3 P3 95.07(8)
C95 Rh3 P3 96.36(8)
C67 Rh3 P3 85.98(7)
C85 Rh3 Rh4 93.80(7)
C91 Rh3 Rh4 84.45(7)
C95 Rh3 Rh4 174.50(7)
C67 Rh3 Rh4 93.65(7)
P3 Rh3 Rh4 83.66(3)
C89 Rh4 C87 94.77(10)
C89 Rh4 C93 86.03(10)
C87 Rh4 C93 90.32(10)
C89 Rh4 C49 84.98(10)
C87 Rh4 C49 178.32(10)
C93 Rh4 C49 91.33(10)
C89 Rh4 P4 170.08(7)
C87 Rh4 P4 94.27(7)
C93 Rh4 P4 98.00(8)
C49 Rh4 P4 85.86(7)
C89 Rh4 Rh3 93.33(7)
C87 Rh4 Rh3 84.99(7)
C93 Rh4 Rh3 175.20(7)
C49 Rh4 Rh3 93.36(7)
P4 Rh4 Rh3 83.40(3)
C72 P4 C73 105.37(12)
C72 P4 C84 104.42(12)
C73 P4 C84 102.81(12)
C72 P4 Rh4 114.14(9)
C73 P4 Rh4 112.14(9)
C84 P4 Rh4 116.69(9)
C54 P3 C61 106.31(12)
C54 P3 C55 105.09(12)
C61 P3 C55 101.76(11)
C54 P3 Rh3 113.81(8)
C61 P3 Rh3 112.20(9)
C55 P3 Rh3 116.48(9)
C51 C50 C49 122.4(2)
C51 C50 H50 118.8
C49 C50 H50 118.8
C54 C49 C50 115.6(2)
C54 C49 Rh4 123.11(18)
C50 C49 Rh4 121.20(18)
C79 C84 C83 117.9(2)
C79 C84 P4 121.9(2)
C83 C84 P4 120.2(2)
C68 C69 C70 120.9(3)
C68 C69 H69 119.5
C70 C69 H69 119.5
C71 C72 C67 121.4(2)
C71 C72 P4 120.78(19)
C67 C72 P4 117.61(19)
C70 C71 C72 120.7(2)
C70 C71 H71 119.6
C72 C71 H71 119.6
C58 C57 C56 120.6(3)
C58 C57 H57 119.7
C56 C57 H57 119.7
C71 C70 C69 118.6(2)
C71 C70 H70 120.7
C69 C70 H70 120.7
C53 C54 C49 121.7(2)
C53 C54 P3 120.49(19)
C49 C54 P3 117.71(19)
C59 C60 C55 121.2(3)
C59 C60 H60 119.4
C55 C60 H60 119.4
C57 C56 C55 120.7(3)
C57 C56 H56 119.7
C55 C56 H56 119.7
C80 C79 C84 121.0(3)
C80 C79 H79 119.5
C84 C79 H79 119.5
C51 C52 C53 119.0(2)
C51 C52 H52 120.5
C53 C52 H52 120.5
C74 C73 C78 118.6(2)
C74 C73 P4 120.3(2)
C78 C73 P4 120.9(2)
C81 C82 C83 120.3(3)
C81 C82 H82 119.8
C83 C82 H82 119.8
C56 C55 C60 117.9(2)
C56 C55 P3 122.0(2)
C60 C55 P3 120.0(2)
C68 C67 C72 115.7(2)
C68 C67 Rh3 121.39(19)
C72 C67 Rh3 122.76(18)
C57 C58 C59 119.5(3)
C57 C58 H58 120.2
C59 C58 H58 120.2
C80 C81 C82 119.2(3)
C80 C81 H81 120.4
C82 C81 H81 120.4
C52 C51 C50 120.9(2)
C52 C51 H51 119.5
C50 C51 H51 119.5
C52 C53 C54 120.4(2)
C52 C53 H53 119.8
C54 C53 H53 119.8
C76 C75 C74 120.8(3)
C76 C75 H75 119.6
C74 C75 H75 119.6
C69 C68 C67 122.6(2)
C69 C68 H68 118.7
C67 C68 H68 118.7
C79 C80 C81 120.6(3)
C79 C80 H80 119.7
C81 C80 H80 119.7
C77 C78 C73 120.8(3)
C77 C78 H78 119.6
C73 C78 H78 119.6
C76 C77 C78 120.0(3)
C76 C77 H77 120.0
C78 C77 H77 120.0
C75 C74 C73 119.7(3)
C75 C74 H74 120.1
C73 C74 H74 120.1
C75 C76 C77 120.1(3)
C75 C76 H76 120.0
C77 C76 H76 120.0
F8 B2 F7 109.9(3)
F8 B2 F5 109.7(3)
F7 B2 F5 109.8(3)
F8 B2 F6 109.2(3)
F7 B2 F6 109.3(3)
F5 B2 F6 108.9(3)
F15 B4 F16 110.7(3)
F15 B4 F14 109.1(3)
F16 B4 F14 109.3(3)
F15 B4 F13 109.3(3)
F16 B4 F13 110.0(3)
F14 B4 F13 108.5(2)
F11 B3 F9 109.9(3)
F11 B3 F10 108.9(3)
F9 B3 F10 109.1(3)
F11 B3 F12 110.4(3)
F9 B3 F12 108.9(3)
F10 B3 F12 109.5(3)
F3' B1 F4 113.1(5)
F3' B1 F2 119.6(6)
F4 B1 F2 111.6(4)
F3' B1 F1' 114.3(7)
F4 B1 F1' 98.5(7)
F2 B1 F1' 96.6(5)
F3' B1 F3 29.9(7)
F4 B1 F3 105.3(6)
F2 B1 F3 100.1(7)
F1' B1 F3 143.2(8)
F3' B1 F1 69.6(5)
F4 B1 F1 121.7(4)
F2 B1 F1 115.6(5)
F1' B1 F1 45.0(5)
F3 B1 F1 98.3(7)
C85 N8 C86 179.4(3)
C89 N9 C90 178.6(3)
C93 N12 C94 176.5(3)
N10 C87 Rh4 175.9(2)
C87 N10 C88 173.5(3)
N11 C95 Rh3 173.7(2)
C91 N7 C92 174.8(3)
N9 C89 Rh4 172.5(2)
N8 C85 Rh3 173.1(2)
N12 C93 Rh4 171.9(2)
C95 N11 C96 176.2(3)
N7 C91 Rh3 177.3(2)
C62 C61 C66 118.5(2)
C62 C61 P3 121.6(2)
C66 C61 P3 119.7(2)
C45 N5 C46 170.7(3)
C43 N2 C44 176.5(3)
C37 N3 C38 178.5(3)
N5 C45 Rh1 167.3(2)
N3 C37 Rh1 175.5(2)
C47 N6 C48 175.0(3)
N2 C43 Rh2 171.7(2)
C41 N1 C42 173.4(3)
C24 C19 C20 116.2(2)
C24 C19 Rh2 122.34(19)
C20 C19 Rh2 121.4(2)
N5 C46 H46A 109.5
N5 C46 H46B 109.5
H46A C46 H46B 109.5
N5 C46 H46C 109.5
H46A C46 H46C 109.5
H46B C46 H46C 109.5
N1 C41 Rh1 176.6(2)
C8 C7 C12 119.5(3)
C8 C7 P2 120.4(2)
C12 C7 P2 119.9(2)
C18 C13 C14 117.9(3)
C18 C13 P2 122.4(2)
C14 C13 P2 119.6(2)
C19 C24 C23 121.4(3)
C19 C24 P1 117.7(2)
C23 C24 P1 120.8(2)
N12 C94 H94A 109.5
N12 C94 H94B 109.5
H94A C94 H94B 109.5
N12 C94 H94C 109.5
H94A C94 H94C 109.5
H94B C94 H94C 109.5
C65 C66 C61 121.2(3)
C65 C66 H66 119.4
C61 C66 H66 119.4
N8 C86 H86A 109.5
N8 C86 H86B 109.5
H86A C86 H86B 109.5
N8 C86 H86C 109.5
H86A C86 H86C 109.5
H86B C86 H86C 109.5
N6 C47 Rh2 171.7(2)
C21 C20 C19 122.4(3)
C21 C20 H20 118.8
C19 C20 H20 118.8
C82 C83 C84 120.9(3)
C82 C83 H83 119.5
C84 C83 H83 119.5
C39 N4 C40 169.5(3)
C6 C1 C2 116.1(2)
C6 C1 Rh1 122.96(18)
C2 C1 Rh1 120.86(19)
C63 C62 C61 120.3(3)
C63 C62 H62 119.9
C61 C62 H62 119.9
N10 C88 H88A 109.5
N10 C88 H88B 109.5
H88A C88 H88B 109.5
N10 C88 H88C 109.5
H88A C88 H88C 109.5
H88B C88 H88C 109.5
C36 C31 C32 120.8(3)
C36 C31 H31 119.6
C32 C31 H31 119.6
C7 C8 C9 120.4(3)
C7 C8 H8 119.8
C9 C8 H8 119.8
C31 C36 C35 118.4(3)
C31 C36 P1 121.1(2)
C35 C36 P1 120.2(2)
C63 C64 C65 119.4(3)
C63 C64 H64 120.3
C65 C64 H64 120.3
C26 C25 C30 118.3(3)
C26 C25 P1 121.5(3)
C30 C25 P1 120.2(2)
C16 C17 C18 120.9(3)
C16 C17 H17 119.6
C18 C17 H17 119.6
N4 C39 Rh2 172.3(2)
C1 C6 C5 121.5(2)
C1 C6 P2 117.37(19)
C5 C6 P2 121.1(2)
N9 C90 H90A 109.5
N9 C90 H90B 109.5
H90A C90 H90B 109.5
N9 C90 H90C 109.5
H90A C90 H90C 109.5
H90B C90 H90C 109.5
C3 C2 C1 122.0(2)
C3 C2 H2 119.0
C1 C2 H2 119.0
N3 C38 H38A 109.5
N3 C38 H38B 109.5
H38A C38 H38B 109.5
N3 C38 H38C 109.5
H38A C38 H38C 109.5
H38B C38 H38C 109.5
C34 C35 C36 119.9(3)
C34 C35 H35 120.0
C36 C35 H35 120.0
C64 C63 C62 120.8(3)
C64 C63 H63 119.6
C62 C63 H63 119.6
C17 C18 C13 120.5(3)
C17 C18 H18 119.7
C13 C18 H18 119.7
C17 C16 C15 119.4(3)
C17 C16 H16 120.3
C15 C16 H16 120.3
C4 C3 C2 120.5(2)
C4 C3 H3 119.7
C2 C3 H3 119.7
C11 C12 C7 119.5(3)
C11 C12 H12 120.3
C7 C12 H12 120.3
C4 C5 C6 120.5(3)
C4 C5 H5 119.7
C6 C5 H5 119.7
N6 C48 H48A 109.5
N6 C48 H48B 109.5
H48A C48 H48B 109.5
N6 C48 H48C 109.5
H48A C48 H48C 109.5
H48B C48 H48C 109.5
C5 C4 C3 119.4(3)
C5 C4 H4 120.3
C3 C4 H4 120.3
C15 C14 C13 121.4(3)
C15 C14 H14 119.3
C13 C14 H14 119.3
C60 C59 C58 120.0(3)
C60 C59 H59 120.0
C58 C59 H59 120.0
N11 C96 H96A 109.5
N11 C96 H96B 109.5
H96A C96 H96B 109.5
N11 C96 H96C 109.5
H96A C96 H96C 109.5
H96B C96 H96C 109.5
C66 C65 C64 119.8(3)
C66 C65 H65 120.1
C64 C65 H65 120.1
C29 C30 C25 120.6(3)
C29 C30 H30 119.7
C25 C30 H30 119.7
C10 C9 C8 119.8(3)
C10 C9 H9 120.1
C8 C9 H9 120.1
C33 C34 C35 120.9(3)
C33 C34 H34 119.6
C35 C34 H34 119.6
C10 C11 C12 120.9(3)
C10 C11 H11 119.6
C12 C11 H11 119.6
C11 C10 C9 120.0(3)
C11 C10 H10 120.0
C9 C10 H10 120.0
C32 C33 C34 119.7(3)
C32 C33 H33 120.1
C34 C33 H33 120.1
C33 C32 C31 120.2(3)
C33 C32 H32 119.9
C31 C32 H32 119.9
C16 C15 C14 119.9(3)
C16 C15 H15 120.1
C14 C15 H15 120.1
C22 C21 C20 120.2(3)
C22 C21 H21 119.9
C20 C21 H21 119.9
N2 C44 H44A 109.5
N2 C44 H44B 109.5
H44A C44 H44B 109.5
N2 C44 H44C 109.5
H44A C44 H44C 109.5
H44B C44 H44C 109.5
C22 C23 C24 120.5(3)
C22 C23 H23 119.8
C24 C23 H23 119.8
N4 C40 H40A 109.5
N4 C40 H40B 109.5
H40A C40 H40B 109.5
N4 C40 H40C 109.5
H40A C40 H40C 109.5
H40B C40 H40C 109.5
C21 C22 C23 119.2(3)
C21 C22 H22 120.4
C23 C22 H22 120.4
C27 C26 C25 120.6(4)
C27 C26 H26 119.7
C25 C26 H26 119.7
N1 C42 H42A 109.5
N1 C42 H42B 109.5
H42A C42 H42B 109.5
N1 C42 H42C 109.5
H42A C42 H42C 109.5
H42B C42 H42C 109.5
C28 C29 C30 120.2(4)
C28 C29 H29 119.9
C30 C29 H29 119.9
C28 C27 C26 120.8(4)
C28 C27 H27 119.6
C26 C27 H27 119.6
N7 C92 H92A 109.5
N7 C92 H92B 109.5
H92A C92 H92B 109.5
N7 C92 H92C 109.5
H92A C92 H92C 109.5
H92B C92 H92C 109.5
C29 C28 C27 119.5(3)
C29 C28 H28 120.2
C27 C28 H28 120.2

loop_
_geom_bond_atom_site_label_1
_geom_bond_atom_site_label_2
_geom_bond_distance
Rh1 C41 2.000(3)
Rh1 C37 2.007(3)
Rh1 C45 2.023(3)
Rh1 C1 2.078(3)
Rh1 P1 2.2928(9)
Rh1 Rh2 2.7682(6)
Rh2 C43 2.009(3)
Rh2 C39 2.026(3)
Rh2 C47 2.037(3)
Rh2 C19 2.090(3)
Rh2 P2 2.3076(10)
P2 C6 1.807(3)
P2 C7 1.827(3)
P2 C13 1.837(3)
P1 C24 1.807(3)
P1 C25 1.831(3)
P1 C36 1.832(3)
Rh3 C85 2.005(3)
Rh3 C91 2.011(3)
Rh3 C95 2.033(3)
Rh3 C67 2.099(3)
Rh3 P3 2.3056(7)
Rh3 Rh4 2.7664(12)
Rh4 C89 2.004(3)
Rh4 C87 2.019(3)
Rh4 C93 2.040(3)
Rh4 C49 2.096(2)
Rh4 P4 2.3075(7)
P4 C72 1.803(3)
P4 C73 1.826(3)
P4 C84 1.844(3)
P3 C54 1.807(3)
P3 C61 1.834(3)
P3 C55 1.839(3)
C50 C51 1.385(4)
C50 C49 1.412(3)
C50 H50 0.9500
C49 C54 1.411(3)
C84 C79 1.394(4)
C84 C83 1.399(4)
C69 C68 1.377(4)
C69 C70 1.389(4)
C69 H69 0.9500
C72 C71 1.404(3)
C72 C67 1.417(3)
C71 C70 1.380(4)
C71 H71 0.9500
C57 C58 1.378(4)
C57 C56 1.392(4)
C57 H57 0.9500
C70 H70 0.9500
C54 C53 1.407(3)
C60 C59 1.387(4)
C60 C55 1.399(4)
C60 H60 0.9500
C56 C55 1.394(4)
C56 H56 0.9500
C79 C80 1.384(4)
C79 H79 0.9500
C52 C51 1.377(4)
C52 C53 1.386(4)
C52 H52 0.9500
C73 C74 1.398(4)
C73 C78 1.399(4)
C82 C81 1.386(4)
C82 C83 1.389(4)
C82 H82 0.9500
C67 C68 1.404(3)
C58 C59 1.387(4)
C58 H58 0.9500
C81 C80 1.385(4)
C81 H81 0.9500
C51 H51 0.9500
C53 H53 0.9500
C75 C76 1.373(4)
C75 C74 1.394(4)
C75 H75 0.9500
C68 H68 0.9500
C80 H80 0.9500
C78 C77 1.382(4)
C78 H78 0.9500
C77 C76 1.378(4)
C77 H77 0.9500
C74 H74 0.9500
C76 H76 0.9500
F5 B2 1.396(4)
F7 B2 1.392(4)
F6 B2 1.401(4)
F8 B2 1.388(4)
F13 B4 1.400(4)
F14 B4 1.396(4)
F15 B4 1.369(4)
F16 B4 1.375(4)
F9 B3 1.378(4)
F12 B3 1.396(4)
F10 B3 1.391(4)
F11 B3 1.376(4)
F4 B1 1.366(5)
F2 B1 1.367(4)
B1 F3' 1.222(8)
B1 F1' 1.369(7)
B1 F3 1.440(11)
B1 F1 1.443(8)
N8 C85 1.144(3)
N8 C86 1.437(3)
N9 C89 1.144(3)
N9 C90 1.443(3)
N12 C93 1.135(3)
N12 C94 1.447(3)
C87 N10 1.143(3)
N10 C88 1.436(3)
C95 N11 1.140(3)
N7 C91 1.145(3)
N7 C92 1.440(4)
N11 C96 1.437(3)
C61 C62 1.386(4)
C61 C66 1.393(3)
N5 C45 1.149(3)
N5 C46 1.437(3)
N2 C43 1.136(3)
N2 C44 1.439(3)
N3 C37 1.147(3)
N3 C38 1.436(3)
N6 C47 1.140(3)
N6 C48 1.430(3)
N1 C41 1.143(3)
N1 C42 1.428(3)
C19 C24 1.391(4)
C19 C20 1.404(4)
C46 H46A 0.9800
C46 H46B 0.9800
C46 H46C 0.9800
C7 C8 1.387(4)
C7 C12 1.401(4)
C13 C18 1.392(4)
C13 C14 1.393(4)
C24 C23 1.403(4)
C94 H94A 0.9800
C94 H94B 0.9800
C94 H94C 0.9800
C66 C65 1.383(4)
C66 H66 0.9500
C86 H86A 0.9800
C86 H86B 0.9800
C86 H86C 0.9800
C20 C21 1.386(4)
C20 H20 0.9500
C83 H83 0.9500
N4 C39 1.147(3)
N4 C40 1.438(3)
C1 C6 1.407(4)
C1 C2 1.413(3)
C62 C63 1.386(4)
C62 H62 0.9500
C88 H88A 0.9800
C88 H88B 0.9800
C88 H88C 0.9800
C31 C36 1.387(4)
C31 C32 1.392(4)
C31 H31 0.9500
C8 C9 1.395(4)
C8 H8 0.9500
C36 C35 1.400(4)
C64 C63 1.382(4)
C64 C65 1.384(4)
C64 H64 0.9500
C25 C26 1.390(4)
C25 C30 1.399(4)
C17 C16 1.377(4)
C17 C18 1.383(4)
C17 H17 0.9500
C6 C5 1.407(4)
C90 H90A 0.9800
C90 H90B 0.9800
C90 H90C 0.9800
C2 C3 1.394(4)
C2 H2 0.9500
C38 H38A 0.9800
C38 H38B 0.9800
C38 H38C 0.9800
C35 C34 1.389(4)
C35 H35 0.9500
C63 H63 0.9500
C18 H18 0.9500
C16 C15 1.380(4)
C16 H16 0.9500
C3 C4 1.380(4)
C3 H3 0.9500
C12 C11 1.389(4)
C12 H12 0.9500
C5 C4 1.379(4)
C5 H5 0.9500
C48 H48A 0.9800
C48 H48B 0.9800
C48 H48C 0.9800
C4 H4 0.9500
C14 C15 1.384(4)
C14 H14 0.9500
C59 H59 0.9500
C96 H96A 0.9800
C96 H96B 0.9800
C96 H96C 0.9800
C65 H65 0.9500
C30 C29 1.389(4)
C30 H30 0.9500
C9 C10 1.386(4)
C9 H9 0.9500
C34 C33 1.373(4)
C34 H34 0.9500
C11 C10 1.376(4)
C11 H11 0.9500
C10 H10 0.9500
C33 C32 1.373(4)
C33 H33 0.9500
C32 H32 0.9500
C15 H15 0.9500
C21 C22 1.372(4)
C21 H21 0.9500
C44 H44A 0.9800
C44 H44B 0.9800
C44 H44C 0.9800
C23 C22 1.380(4)
C23 H23 0.9500
C40 H40A 0.9800
C40 H40B 0.9800
C40 H40C 0.9800
C22 H22 0.9500
C26 C27 1.382(5)
C26 H26 0.9500
C42 H42A 0.9800
C42 H42B 0.9800
C42 H42C 0.9800
C29 C28 1.378(6)
C29 H29 0.9500
C27 C28 1.378(6)
C27 H27 0.9500
C92 H92A 0.9800
C92 H92B 0.9800
C92 H92C 0.9800
C28 H28 0.9500

loop_
_geom_torsion_atom_site_label_1
_geom_torsion_atom_site_label_2
_geom_torsion_atom_site_label_3
_geom_torsion_atom_site_label_4
_geom_torsion
C41 Rh1 Rh2 C43 -29.42(10)
C37 Rh1 Rh2 C43 -123.52(11)
C45 Rh1 Rh2 C43 -20.9(5)
C1 Rh1 Rh2 C43 152.21(10)
P1 Rh1 Rh2 C43 65.20(8)
C41 Rh1 Rh2 C39 58.16(11)
C37 Rh1 Rh2 C39 -35.94(10)
C45 Rh1 Rh2 C39 66.7(5)
C1 Rh1 Rh2 C39 -120.21(10)
P1 Rh1 Rh2 C39 152.78(8)
C41 Rh1 Rh2 C47 86.6(5)
C37 Rh1 Rh2 C47 -7.5(5)
C45 Rh1 Rh2 C47 95.2(7)
C1 Rh1 Rh2 C47 -91.7(5)
P1 Rh1 Rh2 C47 -178.7(5)
C41 Rh1 Rh2 C19 -115.92(10)
C37 Rh1 Rh2 C19 149.98(10)
C45 Rh1 Rh2 C19 -107.4(5)
C1 Rh1 Rh2 C19 65.72(11)
P1 Rh1 Rh2 C19 -21.30(7)
C41 Rh1 Rh2 P2 157.89(7)
C37 Rh1 Rh2 P2 63.79(8)
C45 Rh1 Rh2 P2 166.4(5)
C1 Rh1 Rh2 P2 -20.47(7)
P1 Rh1 Rh2 P2 -107.49(4)
C43 Rh2 P2 C6 -59.5(6)
C39 Rh2 P2 C6 103.16(12)
C47 Rh2 P2 C6 -165.46(12)
C19 Rh2 P2 C6 -71.33(12)
Rh1 Rh2 P2 C6 23.21(10)
C43 Rh2 P2 C7 58.5(6)
C39 Rh2 P2 C7 -138.85(12)
C47 Rh2 P2 C7 -47.47(12)
C19 Rh2 P2 C7 46.66(12)
Rh1 Rh2 P2 C7 141.20(10)
C43 Rh2 P2 C13 174.7(6)
C39 Rh2 P2 C13 -22.70(12)
C47 Rh2 P2 C13 68.68(12)
C19 Rh2 P2 C13 162.81(12)
Rh1 Rh2 P2 C13 -102.65(9)
C41 Rh1 P1 C24 112.20(12)
C37 Rh1 P1 C24 -36.7(4)
C45 Rh1 P1 C24 -161.24(12)
C1 Rh1 P1 C24 -66.49(12)
Rh2 Rh1 P1 C24 28.13(10)
C41 Rh1 P1 C25 -9.21(13)
C37 Rh1 P1 C25 -158.1(4)
C45 Rh1 P1 C25 77.36(13)
C1 Rh1 P1 C25 172.11(13)
Rh2 Rh1 P1 C25 -93.27(11)
C41 Rh1 P1 C36 -127.16(12)
C37 Rh1 P1 C36 84.0(4)
C45 Rh1 P1 C36 -40.60(12)
C1 Rh1 P1 C36 54.15(12)
Rh2 Rh1 P1 C36 148.77(10)
C85 Rh3 Rh4 C89 125.17(11)
C91 Rh3 Rh4 C89 31.77(10)
C95 Rh3 Rh4 C89 26.6(8)
C67 Rh3 Rh4 C89 -149.52(10)
P3 Rh3 Rh4 C89 -63.97(7)
C85 Rh3 Rh4 C87 30.66(10)
C91 Rh3 Rh4 C87 -62.73(11)
C95 Rh3 Rh4 C87 -67.9(8)
C67 Rh3 Rh4 C87 115.98(10)
P3 Rh3 Rh4 C87 -158.48(7)
C85 Rh3 Rh4 C93 43.0(9)
C91 Rh3 Rh4 C93 -50.4(9)
C95 Rh3 Rh4 C93 -55.6(13)
C67 Rh3 Rh4 C93 128.3(9)
P3 Rh3 Rh4 C93 -146.1(9)
C85 Rh3 Rh4 C49 -149.67(10)
C91 Rh3 Rh4 C49 116.93(10)
C95 Rh3 Rh4 C49 111.8(8)
C67 Rh3 Rh4 C49 -64.35(10)
P3 Rh3 Rh4 C49 21.19(7)
C85 Rh3 Rh4 P4 -64.23(7)
C91 Rh3 Rh4 P4 -157.63(8)
C95 Rh3 Rh4 P4 -162.8(8)
C67 Rh3 Rh4 P4 21.08(7)
P3 Rh3 Rh4 P4 106.62(3)
C89 Rh4 P4 C72 44.3(4)
C87 Rh4 P4 C72 -111.36(12)
C93 Rh4 P4 C72 157.72(11)
C49 Rh4 P4 C72 66.96(11)
Rh3 Rh4 P4 C72 -26.91(9)
C89 Rh4 P4 C73 -75.5(4)
C87 Rh4 P4 C73 128.90(12)
C93 Rh4 P4 C73 37.98(12)
C49 Rh4 P4 C73 -52.78(12)
Rh3 Rh4 P4 C73 -146.65(10)
C89 Rh4 P4 C84 166.3(4)
C87 Rh4 P4 C84 10.70(12)
C93 Rh4 P4 C84 -80.22(12)
C49 Rh4 P4 C84 -170.98(11)
Rh3 Rh4 P4 C84 95.15(9)
C85 Rh3 P3 C54 48.3(5)
C91 Rh3 P3 C54 -110.39(12)
C95 Rh3 P3 C54 158.96(12)
C67 Rh3 P3 C54 67.56(11)
Rh4 Rh3 P3 C54 -26.57(9)
C85 Rh3 P3 C61 -72.5(5)
C91 Rh3 P3 C61 128.83(12)
C95 Rh3 P3 C61 38.19(12)
C67 Rh3 P3 C61 -53.21(11)
Rh4 Rh3 P3 C61 -147.34(9)
C85 Rh3 P3 C55 170.8(4)
C91 Rh3 P3 C55 12.14(12)
C95 Rh3 P3 C55 -78.51(12)
C67 Rh3 P3 C55 -169.91(11)
Rh4 Rh3 P3 C55 95.96(9)
C51 C50 C49 C54 2.2(4)
C51 C50 C49 Rh4 178.47(19)
C89 Rh4 C49 C54 76.2(2)
C87 Rh4 C49 C54 -5(3)
C93 Rh4 C49 C54 162.1(2)
P4 Rh4 C49 C54 -99.9(2)
Rh3 Rh4 C49 C54 -16.8(2)
C89 Rh4 C49 C50 -99.8(2)
C87 Rh4 C49 C50 179(100)
C93 Rh4 C49 C50 -13.9(2)
P4 Rh4 C49 C50 84.0(2)
Rh3 Rh4 C49 C50 167.17(19)
C72 P4 C84 C79 -10.6(2)
C73 P4 C84 C79 99.2(2)
Rh4 P4 C84 C79 -137.65(19)
C72 P4 C84 C83 170.3(2)
C73 P4 C84 C83 -79.9(2)
Rh4 P4 C84 C83 43.3(2)
C73 P4 C72 C71 -36.9(2)
C84 P4 C72 C71 71.1(2)
Rh4 P4 C72 C71 -160.36(17)
C73 P4 C72 C67 148.47(19)
C84 P4 C72 C67 -103.6(2)
Rh4 P4 C72 C67 25.0(2)
C67 C72 C71 C70 -0.9(4)
P4 C72 C71 C70 -175.32(19)
C72 C71 C70 C69 1.9(4)
C68 C69 C70 C71 -1.1(4)
C50 C49 C54 C53 -0.9(4)
Rh4 C49 C54 C53 -177.16(19)
C50 C49 C54 P3 175.10(18)
Rh4 C49 C54 P3 -1.1(3)
C61 P3 C54 C53 -35.7(2)
C55 P3 C54 C53 71.7(2)
Rh3 P3 C54 C53 -159.73(18)
C61 P3 C54 C49 148.20(19)
C55 P3 C54 C49 -104.4(2)
Rh3 P3 C54 C49 24.2(2)
C58 C57 C56 C55 0.5(4)
C83 C84 C79 C80 -0.4(4)
P4 C84 C79 C80 -179.5(2)
C72 P4 C73 C74 -30.7(2)
C84 P4 C73 C74 -139.8(2)
Rh4 P4 C73 C74 94.1(2)
C72 P4 C73 C78 154.5(2)
C84 P4 C73 C78 45.4(2)
Rh4 P4 C73 C78 -80.7(2)
C57 C56 C55 C60 -0.1(4)
C57 C56 C55 P3 -178.8(2)
C59 C60 C55 C56 -1.0(4)
C59 C60 C55 P3 177.7(2)
C54 P3 C55 C56 -14.3(2)
C61 P3 C55 C56 96.4(2)
Rh3 P3 C55 C56 -141.28(19)
C54 P3 C55 C60 167.0(2)
C61 P3 C55 C60 -82.3(2)
Rh3 P3 C55 C60 40.0(2)
C71 C72 C67 C68 -0.9(3)
P4 C72 C67 C68 173.69(18)
C71 C72 C67 Rh3 -176.66(18)
P4 C72 C67 Rh3 -2.1(3)
C85 Rh3 C67 C68 -98.2(2)
C91 Rh3 C67 C68 -158(2)
C95 Rh3 C67 C68 -11.3(2)
P3 Rh3 C67 C68 84.9(2)
Rh4 Rh3 C67 C68 168.29(19)
C85 Rh3 C67 C72 77.3(2)
C91 Rh3 C67 C72 18(3)
C95 Rh3 C67 C72 164.2(2)
P3 Rh3 C67 C72 -99.6(2)
Rh4 Rh3 C67 C72 -16.2(2)
C56 C57 C58 C59 0.1(4)
C83 C82 C81 C80 -0.9(4)
C53 C52 C51 C50 -0.8(4)
C49 C50 C51 C52 -1.3(4)
C51 C52 C53 C54 2.0(4)
C49 C54 C53 C52 -1.1(4)
P3 C54 C53 C52 -177.1(2)
C70 C69 C68 C67 -0.8(4)
C72 C67 C68 C69 1.7(4)
Rh3 C67 C68 C69 177.6(2)
C84 C79 C80 C81 0.2(4)
C82 C81 C80 C79 0.4(4)
C74 C73 C78 C77 0.3(4)
P4 C73 C78 C77 175.2(2)
C73 C78 C77 C76 0.7(4)
C76 C75 C74 C73 0.3(4)
C78 C73 C74 C75 -0.8(4)
P4 C73 C74 C75 -175.7(2)
C74 C75 C76 C77 0.7(4)
C78 C77 C76 C75 -1.2(4)
C89 Rh4 C87 N10 143(3)
C93 Rh4 C87 N10 57(3)
C49 Rh4 C87 N10 -136(4)
P4 Rh4 C87 N10 -41(3)
Rh3 Rh4 C87 N10 -124(3)
Rh4 C87 N10 C88 20(5)
C85 Rh3 C95 N11 -18(2)
C91 Rh3 C95 N11 75(2)
C67 Rh3 C95 N11 -103(2)
P3 Rh3 C95 N11 170(2)
Rh4 Rh3 C95 N11 81(2)
C90 N9 C89 Rh4 -61(12)
C87 Rh4 C89 N9 -119.1(18)
C93 Rh4 C89 N9 -29.1(18)
C49 Rh4 C89 N9 62.6(18)
P4 Rh4 C89 N9 85.3(19)
Rh3 Rh4 C89 N9 155.7(18)
C86 N8 C85 Rh3 -19(32)
C91 Rh3 C85 N8 -112.7(19)
C95 Rh3 C85 N8 -22.8(19)
C67 Rh3 C85 N8 69.3(19)
P3 Rh3 C85 N8 89(2)
Rh4 Rh3 C85 N8 162.7(19)
C94 N12 C93 Rh4 17(6)
C89 Rh4 C93 N12 -4.9(17)
C87 Rh4 C93 N12 89.8(17)
C49 Rh4 C93 N12 -89.8(17)
P4 Rh4 C93 N12 -175.8(17)
Rh3 Rh4 C93 N12 77(2)
Rh3 C95 N11 C96 50(6)
C92 N7 C91 Rh3 39(7)
C85 Rh3 C91 N7 132(5)
C95 Rh3 C91 N7 45(5)
C67 Rh3 C91 N7 -169(4)
P3 Rh3 C91 N7 -52(5)
Rh4 Rh3 C91 N7 -135(5)
C54 P3 C61 C62 -29.4(2)
C55 P3 C61 C62 -139.1(2)
Rh3 P3 C61 C62 95.6(2)
C54 P3 C61 C66 155.2(2)
C55 P3 C61 C66 45.4(2)
Rh3 P3 C61 C66 -79.8(2)
C46 N5 C45 Rh1 -12(2)
C41 Rh1 C45 N5 -33.7(10)
C37 Rh1 C45 N5 60.8(10)
C1 Rh1 C45 N5 144.7(10)
P1 Rh1 C45 N5 -127.1(10)
Rh2 Rh1 C45 N5 -42.2(14)
C38 N3 C37 Rh1 -143(10)
C41 Rh1 C37 N3 125(3)
C45 Rh1 C37 N3 39(3)
C1 Rh1 C37 N3 -56(3)
P1 Rh1 C37 N3 -86(3)
Rh2 Rh1 C37 N3 -150(3)
C44 N2 C43 Rh2 -2(6)
C39 Rh2 C43 N2 90.6(17)
C47 Rh2 C43 N2 -0.2(17)
C19 Rh2 C43 N2 -94.7(17)
P2 Rh2 C43 N2 -106.5(16)
Rh1 Rh2 C43 N2 171.6(17)
C43 Rh2 C19 C24 -81.2(2)
C39 Rh2 C19 C24 -36.3(9)
C47 Rh2 C19 C24 -168.7(2)
P2 Rh2 C19 C24 97.3(2)
Rh1 Rh2 C19 C24 14.8(2)
C43 Rh2 C19 C20 96.3(2)
C39 Rh2 C19 C20 141.1(7)
C47 Rh2 C19 C20 8.7(2)
P2 Rh2 C19 C20 -85.2(2)
Rh1 Rh2 C19 C20 -167.8(2)
C42 N1 C41 Rh1 -71(5)
C37 Rh1 C41 N1 -123(4)
C45 Rh1 C41 N1 -34(4)
C1 Rh1 C41 N1 -160(3)
P1 Rh1 C41 N1 62(4)
Rh2 Rh1 C41 N1 144(4)
C6 P2 C7 C8 -148.9(2)
C13 P2 C7 C8 -37.5(2)
Rh2 P2 C7 C8 86.0(2)
C6 P2 C7 C12 36.2(2)
C13 P2 C7 C12 147.6(2)
Rh2 P2 C7 C12 -88.9(2)
C6 P2 C13 C18 25.3(3)
C7 P2 C13 C18 -82.8(2)
Rh2 P2 C13 C18 155.2(2)
C6 P2 C13 C14 -159.2(2)
C7 P2 C13 C14 92.7(2)
Rh2 P2 C13 C14 -29.2(2)
C20 C19 C24 C23 3.4(4)
Rh2 C19 C24 C23 -179.0(2)
C20 C19 C24 P1 -172.84(19)
Rh2 C19 C24 P1 4.7(3)
C25 P1 C24 C19 99.6(2)
C36 P1 C24 C19 -152.7(2)
Rh1 P1 C24 C19 -27.9(2)
C25 P1 C24 C23 -76.6(3)
C36 P1 C24 C23 31.0(3)
Rh1 P1 C24 C23 155.8(2)
C62 C61 C66 C65 -0.6(4)
P3 C61 C66 C65 175.0(2)
C48 N6 C47 Rh2 -19(5)
C43 Rh2 C47 N6 65.3(16)
C39 Rh2 C47 N6 -23.3(16)
C19 Rh2 C47 N6 151.2(16)
P2 Rh2 C47 N6 -121.8(16)
Rh1 Rh2 C47 N6 -51.4(19)
C24 C19 C20 C21 -4.2(4)
Rh2 C19 C20 C21 178.2(2)
C81 C82 C83 C84 0.7(4)
C79 C84 C83 C82 -0.1(4)
P4 C84 C83 C82 179.0(2)
C41 Rh1 C1 C6 -36(3)
C37 Rh1 C1 C6 -72.9(2)
C45 Rh1 C1 C6 -161.1(2)
P1 Rh1 C1 C6 102.3(2)
Rh2 Rh1 C1 C6 20.0(2)
C41 Rh1 C1 C2 140(3)
C37 Rh1 C1 C2 103.1(2)
C45 Rh1 C1 C2 14.8(2)
P1 Rh1 C1 C2 -81.7(2)
Rh2 Rh1 C1 C2 -164.0(2)
C66 C61 C62 C63 -0.8(4)
P3 C61 C62 C63 -176.3(2)
C12 C7 C8 C9 -0.3(4)
P2 C7 C8 C9 -175.2(2)
C32 C31 C36 C35 -0.8(4)
C32 C31 C36 P1 -174.8(2)
C24 P1 C36 C31 -149.4(2)
C25 P1 C36 C31 -40.3(2)
Rh1 P1 C36 C31 85.2(2)
C24 P1 C36 C35 36.8(2)
C25 P1 C36 C35 145.8(2)
Rh1 P1 C36 C35 -88.7(2)
C24 P1 C25 C26 7.2(3)
C36 P1 C25 C26 -102.6(2)
Rh1 P1 C25 C26 133.7(2)
C24 P1 C25 C30 -174.1(2)
C36 P1 C25 C30 76.1(2)
Rh1 P1 C25 C30 -47.6(2)
C40 N4 C39 Rh2 64(3)
C43 Rh2 C39 N4 31.8(17)
C47 Rh2 C39 N4 119.7(17)
C19 Rh2 C39 N4 -13(2)
P2 Rh2 C39 N4 -146.0(17)
Rh1 Rh2 C39 N4 -64.7(17)
C2 C1 C6 C5 0.8(4)
Rh1 C1 C6 C5 176.9(2)
C2 C1 C6 P2 178.59(19)
Rh1 C1 C6 P2 -5.3(3)
C7 P2 C6 C1 -140.8(2)
C13 P2 C6 C1 111.8(2)
Rh2 P2 C6 C1 -17.7(2)
C7 P2 C6 C5 37.0(2)
C13 P2 C6 C5 -70.4(2)
Rh2 P2 C6 C5 160.08(19)
C6 C1 C2 C3 -1.8(4)
Rh1 C1 C2 C3 -178.0(2)
C31 C36 C35 C34 0.4(4)
P1 C36 C35 C34 174.4(2)
C65 C64 C63 C62 0.6(4)
C61 C62 C63 C64 0.8(4)
C16 C17 C18 C13 1.8(5)
C14 C13 C18 C17 -2.9(4)
P2 C13 C18 C17 172.7(2)
C18 C17 C16 C15 1.0(5)
C1 C2 C3 C4 1.6(4)
C8 C7 C12 C11 0.2(4)
P2 C7 C12 C11 175.1(2)
C1 C6 C5 C4 0.4(4)
P2 C6 C5 C4 -177.3(2)
C6 C5 C4 C3 -0.7(4)
C2 C3 C4 C5 -0.3(4)
C18 C13 C14 C15 1.3(4)
P2 C13 C14 C15 -174.4(2)
C55 C60 C59 C58 1.7(4)
C57 C58 C59 C60 -1.3(4)
C61 C66 C65 C64 2.0(4)
C63 C64 C65 C66 -2.0(4)
C26 C25 C30 C29 1.8(4)
P1 C25 C30 C29 -176.9(2)
C7 C8 C9 C10 0.1(4)
C36 C35 C34 C33 0.0(4)
C7 C12 C11 C10 0.1(4)
C12 C11 C10 C9 -0.2(4)
C8 C9 C10 C11 0.1(4)
C35 C34 C33 C32 0.1(4)
C34 C33 C32 C31 -0.6(4)
C36 C31 C32 C33 0.9(4)
C17 C16 C15 C14 -2.6(5)
C13 C14 C15 C16 1.4(5)
C19 C20 C21 C22 1.1(5)
C19 C24 C23 C22 0.5(5)
P1 C24 C23 C22 176.6(2)
C20 C21 C22 C23 3.0(5)
C24 C23 C22 C21 -3.7(5)
C30 C25 C26 C27 -0.9(4)
P1 C25 C26 C27 177.8(2)
C25 C30 C29 C28 -1.2(5)
C25 C26 C27 C28 -0.6(5)
C30 C29 C28 C27 -0.4(5)
C26 C27 C28 C29 1.3(6)
